data_1565149
loop_
_publ_author_name
'Wang, Lele'
'Han, Hua-Bin'
'Gu, Lijie'
'Zhang, Wenjing'
'Zhao, Junwei'
'Wang, Qi-Lin'

_publ_section_title
;
 Skeletal remodeling of chalcone-based pyridinium salts to access
 isoindoline polycycles and their bridged derivatives
;
_journal_name_full 'Chemical Science'
_journal_paper_doi 10.1039/D1SC05741C
_journal_year 2021
_chemical_formula_moiety 'C26 H23 N3 O5'
_chemical_formula_sum 'C26 H23 N3 O5'
_chemical_formula_weight 457.47
_space_group_crystal_system monoclinic
_space_group_IT_number 14
_space_group_name_Hall '-P 2yn'
_space_group_name_H-M_alt 'P 1 21/n 1'
_atom_sites_solution_hydrogens geom
_atom_sites_solution_primary direct
_audit_creation_date 2019-12-15
_audit_creation_method
;
Olex2 1.2
(compiled 2018.05.29 svn.r3508 for OlexSys, GUI svn.r5506)
;
_audit_update_record
;
2021-03-18 deposited with the CCDC.	2021-11-08 downloaded from the CCDC.
;
_cell_angle_alpha 90
_cell_angle_beta 110.324(4)
_cell_angle_gamma 90
_cell_formula_units_Z 4
_cell_length_a 9.6642(4)
_cell_length_b 18.5733(7)
_cell_length_c 13.4479(6)
_cell_measurement_reflns_used 1769
_cell_measurement_temperature 293(2)
_cell_measurement_theta_max 58.1690
_cell_measurement_theta_min 4.2220
_cell_volume 2263.57(17)
_computing_cell_refinement 'CrysAlisPro 1.171.40.53 (Rigaku OD, 2019)'
_computing_data_collection 'CrysAlisPro 1.171.40.53 (Rigaku OD, 2019)'
_computing_data_reduction 'CrysAlisPro 1.171.40.53 (Rigaku OD, 2019)'
_computing_molecular_graphics 'Olex2 (Dolomanov et al., 2009)'
_computing_publication_material 'Olex2 (Dolomanov et al., 2009)'
_computing_structure_refinement 'ShelXL (Sheldrick, 2015)'
_computing_structure_solution 'ShelXS (Sheldrick, 2008)'
_diffrn_ambient_temperature 293(2)
_diffrn_detector 'CCD plate'
_diffrn_detector_area_resol_mean 16.2312
_diffrn_detector_type Eos
_diffrn_measured_fraction_theta_full 1.000
_diffrn_measured_fraction_theta_max 1.000
_diffrn_measurement_details
;
List of Runs (angles in degrees, time in seconds):

  # Type    Start    End  Width  t~exp~   \w     \q     \k     \f   Frames
#--------------------------------------------------------------------------
  1  \w    -47.00  31.00   0.50    8.50    --  -33.50  57.00   0.00  156
  2  \w    -32.00  64.00   0.50    8.50    --   36.47 -77.00 150.00  192
  3  \w    -14.00  18.00   0.50    8.50    --   36.47 -57.00   0.00   64
  4  \w     58.00  97.00   0.50    8.50    --   36.47 178.00 -90.00   78
  5  \w     14.00  72.00   0.50    8.50    --   36.47  37.00 -30.00  116
  6  \w     57.00 110.00   0.50    8.50    --   36.47 178.00   0.00  106
  7  \w     37.00  78.00   0.50    8.50    --   36.47  57.00-180.00   82
  8  \w    -32.00  27.00   0.50    8.50    --   36.47 -77.00-150.00  118
  9  \w     38.00  63.00   0.50    8.50    --   36.47 -77.00-150.00   50
 10  \w     40.00  78.00   0.50   35.00    --  108.00 -94.00 -90.00   76
 11  \w     82.00 176.00   0.50   35.00    --  108.00  30.00-150.00  188
 12  \w     50.00 112.00   0.50   35.00    --  108.00-111.00-150.00  124
 13  \w     48.00 129.00   0.50   35.00    --  108.00 -77.00 -90.00  162
 14  \w    101.00 130.00   0.50   35.00    --  108.00 111.00-120.00   58
 15  \w     63.00 131.00   0.50   35.00    --  108.00 -30.00 150.00  136
 16  \w    106.00 171.00   0.50   35.00    --  108.00  61.00 -60.00  130
 17  \w     79.00 144.00   0.50   35.00    --  108.00 178.00-150.00  130
;
_diffrn_measurement_device 'four-circle diffractometer'
_diffrn_measurement_device_type 'Xcalibur, Eos, Gemini'
_diffrn_measurement_method '\w scans'
_diffrn_orient_matrix_type 'CrysAlisPro convention (1999,Acta A55,543-557)'
_diffrn_orient_matrix_UB_11 -0.0416056000
_diffrn_orient_matrix_UB_12 0.0756337000
_diffrn_orient_matrix_UB_13 0.0273016000
_diffrn_orient_matrix_UB_21 0.1399874000
_diffrn_orient_matrix_UB_22 0.0311090000
_diffrn_orient_matrix_UB_23 -0.0138731000
_diffrn_orient_matrix_UB_31 -0.0870440000
_diffrn_orient_matrix_UB_32 0.0138644000
_diffrn_orient_matrix_UB_33 -0.1182468000
_diffrn_radiation_monochromator graphite
_diffrn_radiation_probe x-ray
_diffrn_radiation_type CuK\a
_diffrn_radiation_wavelength 1.54184
_diffrn_reflns_av_R_equivalents 0.0255
_diffrn_reflns_av_unetI/netI 0.0376
_diffrn_reflns_Laue_measured_fraction_full 1.000
_diffrn_reflns_Laue_measured_fraction_max 1.000
_diffrn_reflns_limit_h_max 11
_diffrn_reflns_limit_h_min -11
_diffrn_reflns_limit_k_max 22
_diffrn_reflns_limit_k_min -20
_diffrn_reflns_limit_l_max 14
_diffrn_reflns_limit_l_min -16
_diffrn_reflns_number 9067
_diffrn_reflns_point_group_measured_fraction_full 1.000
_diffrn_reflns_point_group_measured_fraction_max 1.000
_diffrn_reflns_theta_full 67.073
_diffrn_reflns_theta_max 67.073
_diffrn_reflns_theta_min 4.238
_diffrn_source 'fine-focus sealed X-ray tube'
_diffrn_source_type 'Enhance (Cu) X-ray Source'
_exptl_absorpt_coefficient_mu 0.776
_exptl_absorpt_correction_T_max 1.00000
_exptl_absorpt_correction_T_min 0.85403
_exptl_absorpt_correction_type multi-scan
_exptl_absorpt_process_details
;
CrysAlisPro 1.171.40.53 (Rigaku Oxford Diffraction, 2019)
Empirical absorption correction using spherical harmonics,
 implemented in SCALE3 ABSPACK scaling algorithm.
;
_exptl_crystal_colour yellow
_exptl_crystal_colour_primary yellow
_exptl_crystal_density_diffrn 1.342
_exptl_crystal_description prism
_exptl_crystal_F_000 960
_exptl_crystal_size_max 0.15
_exptl_crystal_size_mid 0.07
_exptl_crystal_size_min 0.04
_refine_diff_density_max 0.289
_refine_diff_density_min -0.171
_refine_diff_density_rms 0.043
_refine_ls_extinction_method none
_refine_ls_goodness_of_fit_ref 1.030
_refine_ls_hydrogen_treatment constr
_refine_ls_matrix_type full
_refine_ls_number_parameters 321
_refine_ls_number_reflns 4038
_refine_ls_number_restraints 45
_refine_ls_restrained_S_all 1.050
_refine_ls_R_factor_all 0.1041
_refine_ls_R_factor_gt 0.0685
_refine_ls_shift/su_max 0.001
_refine_ls_shift/su_mean 0.000
_refine_ls_structure_factor_coef Fsqd
_refine_ls_weighting_details 'w=1/[\s^2^(Fo^2^)+(0.1138P)^2^+0.3704P] where P=(Fo^2^+2Fc^2^)/3'
_refine_ls_weighting_scheme calc
_refine_ls_wR_factor_gt 0.1907
_refine_ls_wR_factor_ref 0.2181
_reflns_Friedel_coverage 0.000
_reflns_number_gt 2516
_reflns_number_total 4038
_reflns_threshold_expression 'I > 2\s(I)'
_cod_data_source_file d1sc05741c2.cif
_cod_data_source_block zzy1062
_cod_database_code 1565149
_shelx_shelxl_version_number 2014/7
_chemical_oxdiff_formula C40H40O2N4
_shelx_space_group_comment
;
The symmetry employed for this shelxl refinement is uniquely defined
by the following loop, which should always be used as a source of
symmetry information in preference to the above space-group names.
They are only intended as comments.
;
_shelx_estimated_absorpt_t_max 0.970
_shelx_estimated_absorpt_t_min 0.892
_reflns_odcompleteness_completeness 99.95
_reflns_odcompleteness_iscentric 1
_reflns_odcompleteness_theta 66.97
_olex2_refinement_description
;
1. Fixed Uiso
 At 1.2 times of:
  All C(H) groups, All C(H,H) groups, All N(H) groups
 At 1.5 times of:
  All C(H,H,H) groups, All O(H) groups
2. Restrained distances
 N2A-C11A
 1.44 with sigma of 0.02
 C13A-N2A
 1.44 with sigma of 0.02
 C11A-C10
 1.39 with sigma of 0.02
 C14A-N2A
 2.5 with sigma of 0.02
 C13A-C15A
 2.5 with sigma of 0.02
 C13-C14
 1.53 with sigma of 0.02
 C14A-C13A
 1.53 with sigma of 0.02
 N2A-C12
 1.43 with sigma of 0.02
 N2-C11
 1.43 with sigma of 0.02
3. Uiso/Uaniso restraints and constraints
Uanis(C17) \\sim Ueq, Uanis(C18) \\sim Ueq, Uanis(C19) \\sim Ueq, Uanis(C14)
\\sim Ueq, Uanis(C15) \\sim Ueq, Uanis(C16) \\sim Ueq: with sigma of 0.01 and
sigma for terminal atoms of 0.02
Uanis(C21) = Uanis(C21A)
Uanis(C20) = Uanis(C20A)
Uanis(C15) = Uanis(C15A)
Uanis(C16) = Uanis(C16A)
Uanis(C17) = Uanis(C17A)
Uanis(C18) = Uanis(C18A)
Uanis(C19) = Uanis(C19A)
Uanis(C14) = Uanis(C14A)
Uanis(C13) = Uanis(C13A)
Uanis(C11) = Uanis(C11A)
Uanis(N2) = Uanis(N2A)
4. Others
 Sof(H9B)=Sof(C20A)=Sof(H20A)=Sof(C21A)=Sof(H21A)=1-FVAR(1)
 Sof(H9A)=Sof(C20)=Sof(H20)=Sof(C21)=Sof(H21)=FVAR(1)
 Sof(H12A)=Sof(N2A)=Sof(C11A)=Sof(H11A)=Sof(C13A)=Sof(H13C)=Sof(H13D)=
 Sof(C19A)=Sof(H19A)=Sof(C18A)=Sof(H18A)=Sof(C17A)=Sof(H17A)=Sof(C16A)=
 Sof(H16A)=Sof(C15A)=Sof(C14A)=1-FVAR(2)
 Sof(H12)=Sof(N2)=Sof(C11)=Sof(H11)=Sof(C13)=Sof(H13A)=Sof(H13B)=Sof(C14)=
 Sof(C19)=Sof(H19)=Sof(C18)=Sof(H18)=Sof(C17)=Sof(H17)=Sof(C16)=Sof(H16)=
 Sof(C15)=FVAR(2)
5.a Ternary CH refined with riding coordinates:
 C9(H9A), C9(H9B), C12(H12), C12(H12A)
5.b Secondary CH2 refined with riding coordinates:
 C13(H13A,H13B), C13A(H13C,H13D)
5.c Aromatic/amide H refined with riding coordinates:
 N1(H1), C1(H1A), C2(H2), C3(H3), C4(H4A), C11(H11), C19(H19), C18(H18),
 C17(H17), C16(H16), C20(H20), C21(H21), C11A(H11A), C19A(H19A), C18A(H18A),
 C17A(H17A), C16A(H16A), C20A(H20A), C21A(H21A)
5.d Fitted hexagon refined as free rotating group:
 C14(C19,C18,C17,C16,C15), C19A(C18A,C17A,C16A,C15A,C14A)
5.e Idealised Me refined as rotating group:
 C24(H24A,H24B,H24C), C26(H26A,H26B,H26C)
5.f Idealised tetrahedral OH refined as rotating group:
 O4(H4)
;
_olex2_submission_special_instructions 'No special instructions were received'
_oxdiff_exptl_absorpt_empirical_details
;
Empirical correction (ABSPACK) includes:
- Absorption correction using spherical harmonics
- Frame scaling
;
_oxdiff_exptl_absorpt_empirical_full_max 1.360
_oxdiff_exptl_absorpt_empirical_full_min 0.840

loop_
_space_group_symop_operation_xyz
'x, y, z'
'-x+1/2, y+1/2, -z+1/2'
'-x, -y, -z'
'x-1/2, -y-1/2, z-1/2'

loop_
_atom_site_label
_atom_site_type_symbol
_atom_site_fract_x
_atom_site_fract_y
_atom_site_fract_z
_atom_site_U_iso_or_equiv
_atom_site_adp_type
_atom_site_occupancy
_atom_site_site_symmetry_order
_atom_site_calc_flag
_atom_site_refinement_flags_posn
_atom_site_refinement_flags_adp
_atom_site_refinement_flags_occupancy
_atom_site_disorder_assembly
_atom_site_disorder_group
O1 O 0.4372(3) 0.63915(16) 0.5248(2) 0.0866(8) Uani 1 1 d . . . . .
O2 O 0.5347(4) 0.81561(17) 0.1173(3) 0.1064(10) Uani 1 1 d . . . . .
O3 O 0.3951(3) 0.72123(18) 0.1022(2) 0.0898(8) Uani 1 1 d . . . . .
O4 O 0.8361(4) 0.46250(17) 0.4370(3) 0.1042(10) Uani 1 1 d . . . . .
H4 H 0.8335 0.4486 0.3784 0.156 Uiso 1 1 calc GR . . . .
O5 O 0.8021(3) 0.47147(15) 0.2454(3) 0.0998(9) Uani 1 1 d . . . . .
N1 N 0.2260(3) 0.7069(2) 0.4821(2) 0.0842(10) Uani 1 1 d . . . . .
H1 H 0.1809 0.6824 0.5157 0.101 Uiso 1 1 calc R . . . .
N3 N 0.4747(3) 0.76935(18) 0.1566(2) 0.0736(8) Uani 1 1 d . . . . .
C1 C 0.2325(4) 0.8563(2) 0.3172(3) 0.0719(9) Uani 1 1 d . . . . .
H1A H 0.2977 0.8752 0.2868 0.086 Uiso 1 1 calc R . . . .
C2 C 0.0949(5) 0.8880(3) 0.2986(4) 0.0954(13) Uani 1 1 d . . . . .
H2 H 0.0676 0.9281 0.2547 0.115 Uiso 1 1 calc R . . . .
C3 C 0.0003(5) 0.8609(4) 0.3441(4) 0.1104(18) Uani 1 1 d . . . . .
H3 H -0.0902 0.8833 0.3317 0.133 Uiso 1 1 calc R . . . .
C4 C 0.0358(4) 0.8012(3) 0.4080(3) 0.1044(16) Uani 1 1 d . . . . .
H4A H -0.0294 0.7828 0.4386 0.125 Uiso 1 1 calc R . . . .
C5 C 0.1692(4) 0.7695(2) 0.4253(3) 0.0747(10) Uani 1 1 d . . . . .
C6 C 0.2698(3) 0.79633(19) 0.3816(2) 0.0602(8) Uani 1 1 d . . . . .
C7 C 0.4017(3) 0.74648(17) 0.4121(2) 0.0566(7) Uani 1 1 d . . . . .
C8 C 0.3594(4) 0.6891(2) 0.4783(2) 0.0667(8) Uani 1 1 d . . . . .
C9 C 0.4280(3) 0.71405(17) 0.3124(2) 0.0580(7) Uani 1 1 d . . . . .
H9A H 0.3298 0.7055 0.2598 0.070 Uiso 0.808(6) 1 calc R . P A 1
H9B H 0.3399 0.6923 0.2608 0.070 Uiso 0.192(6) 1 calc R . P A 2
C10 C 0.4975(3) 0.77216(18) 0.2662(3) 0.0598(8) Uani 1 1 d D . . . .
C12 C 0.5490(3) 0.78086(18) 0.4842(3) 0.0649(8) Uani 1 1 d D . . . .
H12 H 0.6252 0.7435 0.5078 0.078 Uiso 0.695(17) 1 calc R . P B 1
H12A H 0.6190 0.7413 0.5118 0.078 Uiso 0.305(17) 1 calc R . P B 2
C22 C 0.7078(5) 0.5594(2) 0.3313(4) 0.0863(11) Uani 1 1 d . . . . .
C23 C 0.7624(5) 0.5228(2) 0.4266(4) 0.0944(13) Uani 1 1 d . . . . .
C24 C 0.7467(7) 0.5481(4) 0.5276(4) 0.139(2) Uani 1 1 d . . . . .
H24A H 0.7060 0.5101 0.5573 0.208 Uiso 1 1 calc GR . . . .
H24B H 0.6822 0.5891 0.5135 0.208 Uiso 1 1 calc GR . . . .
H24C H 0.8418 0.5614 0.5769 0.208 Uiso 1 1 calc GR . . . .
C25 C 0.7283(5) 0.5280(2) 0.2406(4) 0.0878(12) Uani 1 1 d . . . . .
C26 C 0.6601(6) 0.5626(3) 0.1319(4) 0.1078(15) Uani 1 1 d . . . . .
H26A H 0.7337 0.5672 0.0994 0.162 Uiso 1 1 calc GR . . . .
H26B H 0.6227 0.6094 0.1395 0.162 Uiso 1 1 calc GR . . . .
H26C H 0.5807 0.5330 0.0882 0.162 Uiso 1 1 calc GR . . . .
N2 N 0.5992(19) 0.8383(5) 0.4291(9) 0.0661(17) Uani 0.695(17) 1 d D . P B 1
C11 C 0.5766(16) 0.8232(5) 0.3281(8) 0.0610(19) Uani 0.695(17) 1 d D . P B 1
H11 H 0.6245 0.8537 0.2958 0.073 Uiso 0.695(17) 1 calc R . P B 1
C13 C 0.6581(13) 0.8999(5) 0.4957(8) 0.077(2) Uani 0.695(17) 1 d D . P B 1
H13A H 0.6205 0.9446 0.4587 0.092 Uiso 0.695(17) 1 calc R . P B 1
H13B H 0.7651 0.9005 0.5201 0.092 Uiso 0.695(17) 1 calc R . P B 1
C14 C 0.6042(11) 0.8885(4) 0.5840(6) 0.0799(17) Uani 0.695(17) 1 d D U P B 1
C19 C 0.6173(9) 0.9346(4) 0.6682(7) 0.092(2) Uani 0.695(17) 1 d G U P B 1
H19 H 0.6604 0.9797 0.6710 0.110 Uiso 0.695(17) 1 calc R . P B 1
C18 C 0.5658(9) 0.9134(5) 0.7482(6) 0.099(3) Uani 0.695(17) 1 d G U P B 1
H18 H 0.5746 0.9442 0.8046 0.119 Uiso 0.695(17) 1 calc R . P B 1
C17 C 0.5013(9) 0.8460(5) 0.7441(5) 0.089(2) Uani 0.695(17) 1 d G U P B 1
H17 H 0.4669 0.8318 0.7976 0.106 Uiso 0.695(17) 1 calc R . P B 1
C16 C 0.4882(10) 0.7999(4) 0.6599(5) 0.0735(16) Uani 0.695(17) 1 d G U P B 1
H16 H 0.4450 0.7549 0.6571 0.088 Uiso 0.695(17) 1 calc R . P B 1
C15 C 0.5397(11) 0.8212(4) 0.5798(5) 0.0654(15) Uani 0.695(17) 1 d G U P B 1
C20 C 0.5065(5) 0.6428(2) 0.3289(3) 0.0573(10) Uani 0.808(6) 1 d . . P A 1
H20 H 0.4588 0.6035 0.3454 0.069 Uiso 0.808(6) 1 calc R . P A 1
C21 C 0.6360(5) 0.6315(2) 0.3219(4) 0.0680(11) Uani 0.808(6) 1 d . . P A 1
H21 H 0.6873 0.6711 0.3103 0.082 Uiso 0.808(6) 1 calc R . P A 1
N2A N 0.607(5) 0.8248(12) 0.415(2) 0.0661(17) Uani 0.305(17) 1 d D . P B 2
C11A C 0.568(4) 0.8351(12) 0.308(2) 0.0610(19) Uani 0.305(17) 1 d D . P B 2
H11A H 0.5856 0.8750 0.2718 0.073 Uiso 0.305(17) 1 calc R . P B 2
C13A C 0.663(4) 0.8986(13) 0.4600(17) 0.077(2) Uani 0.305(17) 1 d D . P B 2
H13C H 0.6109 0.9369 0.4126 0.092 Uiso 0.305(17) 1 calc R . P B 2
H13D H 0.7678 0.9034 0.4750 0.092 Uiso 0.305(17) 1 calc R . P B 2
C19A C 0.636(2) 0.9517(8) 0.6371(15) 0.092(2) Uani 0.305(17) 1 d . . P B 2
H19A H 0.6752 0.9964 0.6298 0.110 Uiso 0.305(17) 1 calc R . P B 2
C18A C 0.589(2) 0.9390(9) 0.7222(13) 0.099(3) Uani 0.305(17) 1 d G . P B 2
H18A H 0.5967 0.9751 0.7717 0.119 Uiso 0.305(17) 1 calc R . P B 2
C17A C 0.531(2) 0.8722(10) 0.7332(12) 0.089(2) Uani 0.305(17) 1 d G . P B 2
H17A H 0.4997 0.8637 0.7901 0.106 Uiso 0.305(17) 1 calc R . P B 2
C16A C 0.520(2) 0.8183(9) 0.6592(15) 0.0735(16) Uani 0.305(17) 1 d G . P B 2
H16A H 0.4812 0.7736 0.6666 0.088 Uiso 0.305(17) 1 calc R . P B 2
C15A C 0.567(3) 0.8311(9) 0.5742(15) 0.0654(15) Uani 0.305(17) 1 d DG . P B 2
C14A C 0.625(3) 0.8978(10) 0.5631(14) 0.0799(17) Uani 0.305(17) 1 d DG . P B 2
C20A C 0.578(2) 0.6567(11) 0.3555(17) 0.0573(10) Uani 0.192(6) 1 d . . P A 2
H20A H 0.6662 0.6687 0.4089 0.069 Uiso 0.192(6) 1 calc R . P A 2
C21A C 0.556(2) 0.5954(10) 0.3064(16) 0.0680(11) Uani 0.192(6) 1 d . . P A 2
H21A H 0.4659 0.5766 0.2639 0.082 Uiso 0.192(6) 1 calc R . P A 2

loop_
_atom_site_aniso_label
_atom_site_aniso_U_11
_atom_site_aniso_U_22
_atom_site_aniso_U_33
_atom_site_aniso_U_23
_atom_site_aniso_U_13
_atom_site_aniso_U_12
O1 0.0997(18) 0.0812(18) 0.0814(16) 0.0209(14) 0.0346(14) 0.0035(16)
O2 0.143(3) 0.095(2) 0.114(2) 0.0090(18) 0.087(2) -0.0129(19)
O3 0.0940(18) 0.110(2) 0.0724(16) -0.0069(16) 0.0378(14) -0.0103(17)
O4 0.0896(19) 0.0756(18) 0.146(3) 0.0277(19) 0.039(2) 0.0221(16)
O5 0.0960(19) 0.0646(16) 0.144(3) -0.0094(16) 0.0482(18) 0.0176(15)
N1 0.0717(18) 0.120(3) 0.0656(17) 0.0155(18) 0.0299(14) -0.0090(18)
N3 0.0745(17) 0.081(2) 0.0778(19) 0.0098(17) 0.0424(15) 0.0072(16)
C1 0.0670(19) 0.073(2) 0.075(2) -0.0015(18) 0.0235(16) 0.0147(18)
C2 0.081(3) 0.099(3) 0.097(3) -0.004(2) 0.019(2) 0.031(2)
C3 0.066(2) 0.171(5) 0.095(3) -0.007(3) 0.029(2) 0.039(3)
C4 0.067(2) 0.178(5) 0.078(2) 0.006(3) 0.0366(19) 0.018(3)
C5 0.0595(18) 0.115(3) 0.0509(17) -0.0045(19) 0.0205(14) 0.0023(19)
C6 0.0548(15) 0.073(2) 0.0520(15) -0.0093(15) 0.0172(12) 0.0039(15)
C7 0.0570(16) 0.0557(17) 0.0594(16) 0.0007(14) 0.0230(13) 0.0032(14)
C8 0.073(2) 0.075(2) 0.0532(17) 0.0018(16) 0.0223(14) -0.0085(18)
C9 0.0561(15) 0.0576(18) 0.0635(17) 0.0034(14) 0.0248(13) 0.0015(14)
C10 0.0555(16) 0.0605(18) 0.0681(19) 0.0066(15) 0.0276(14) 0.0065(15)
C12 0.0547(16) 0.0603(19) 0.073(2) 0.0076(16) 0.0136(14) 0.0074(14)
C22 0.081(2) 0.072(2) 0.110(3) 0.006(2) 0.038(2) 0.023(2)
C23 0.084(3) 0.081(3) 0.120(3) 0.019(3) 0.038(2) 0.018(2)
C24 0.145(5) 0.158(6) 0.111(4) 0.041(4) 0.040(3) 0.066(4)
C25 0.077(2) 0.069(2) 0.118(3) -0.008(2) 0.036(2) 0.007(2)
C26 0.115(4) 0.099(3) 0.107(3) 0.000(3) 0.036(3) 0.027(3)
N2 0.059(2) 0.052(4) 0.080(3) -0.005(2) 0.016(2) -0.002(4)
C11 0.052(2) 0.057(4) 0.074(5) 0.032(3) 0.023(3) 0.008(3)
C13 0.087(3) 0.069(2) 0.061(6) -0.005(4) 0.007(5) -0.011(2)
C14 0.067(3) 0.071(3) 0.085(4) -0.009(3) 0.005(2) 0.007(2)
C19 0.093(4) 0.069(4) 0.094(5) -0.015(4) 0.009(3) 0.000(3)
C18 0.096(4) 0.087(6) 0.095(5) -0.027(4) 0.009(3) 0.010(4)
C17 0.082(4) 0.095(5) 0.074(3) -0.012(3) 0.009(2) 0.014(4)
C16 0.061(4) 0.079(4) 0.067(2) -0.013(3) 0.005(2) 0.001(3)
C15 0.047(4) 0.066(3) 0.071(2) -0.005(2) 0.0056(19) 0.004(2)
C20 0.055(3) 0.054(2) 0.064(2) 0.0010(18) 0.023(2) -0.005(2)
C21 0.065(3) 0.053(2) 0.093(3) 0.000(2) 0.035(2) -0.0023(19)
N2A 0.059(2) 0.052(4) 0.080(3) -0.005(2) 0.016(2) -0.002(4)
C11A 0.052(2) 0.057(4) 0.074(5) 0.032(3) 0.023(3) 0.008(3)
C13A 0.087(3) 0.069(2) 0.061(6) -0.005(4) 0.007(5) -0.011(2)
C19A 0.093(4) 0.069(4) 0.094(5) -0.015(4) 0.009(3) 0.000(3)
C18A 0.096(4) 0.087(6) 0.095(5) -0.027(4) 0.009(3) 0.010(4)
C17A 0.082(4) 0.095(5) 0.074(3) -0.012(3) 0.009(2) 0.014(4)
C16A 0.061(4) 0.079(4) 0.067(2) -0.013(3) 0.005(2) 0.001(3)
C15A 0.047(4) 0.066(3) 0.071(2) -0.005(2) 0.0056(19) 0.004(2)
C14A 0.067(3) 0.071(3) 0.085(4) -0.009(3) 0.005(2) 0.007(2)
C20A 0.055(3) 0.054(2) 0.064(2) 0.0010(18) 0.023(2) -0.005(2)
C21A 0.065(3) 0.053(2) 0.093(3) 0.000(2) 0.035(2) -0.0023(19)

loop_
_atom_type_symbol
_atom_type_description
_atom_type_scat_dispersion_real
_atom_type_scat_dispersion_imag
_atom_type_scat_source
C C 0.0181 0.0091 'International Tables Vol C Tables 4.2.6.8 and 6.1.1.4'
H H 0.0000 0.0000 'International Tables Vol C Tables 4.2.6.8 and 6.1.1.4'
N N 0.0311 0.0180 'International Tables Vol C Tables 4.2.6.8 and 6.1.1.4'
O O 0.0492 0.0322 'International Tables Vol C Tables 4.2.6.8 and 6.1.1.4'

loop_
_geom_angle_atom_site_label_1
_geom_angle_atom_site_label_2
_geom_angle_atom_site_label_3
_geom_angle
_geom_angle_site_symmetry_1
_geom_angle_site_symmetry_3
_geom_angle_publ_flag
C23 O4 H4 109.5 . . ?
C5 N1 H1 123.7 . . ?
C8 N1 H1 123.7 . . ?
C8 N1 C5 112.6(3) . . ?
O2 N3 C10 119.2(3) . . ?
O3 N3 O2 122.0(3) . . ?
O3 N3 C10 118.9(3) . . ?
C2 C1 H1A 120.7 . . ?
C6 C1 H1A 120.7 . . ?
C6 C1 C2 118.6(4) . . ?
C1 C2 H2 119.7 . . ?
C3 C2 C1 120.7(4) . . ?
C3 C2 H2 119.7 . . ?
C2 C3 H3 119.4 . . ?
C2 C3 C4 121.3(4) . . ?
C4 C3 H3 119.4 . . ?
C3 C4 H4A 120.9 . . ?
C5 C4 C3 118.2(4) . . ?
C5 C4 H4A 120.9 . . ?
C4 C5 N1 128.5(4) . . ?
C4 C5 C6 122.2(4) . . ?
C6 C5 N1 109.3(3) . . ?
C1 C6 C5 119.1(3) . . ?
C1 C6 C7 132.5(3) . . ?
C5 C6 C7 108.3(3) . . ?
C6 C7 C8 102.3(3) . . ?
C6 C7 C9 112.0(2) . . ?
C6 C7 C12 114.9(3) . . ?
C8 C7 C9 112.6(3) . . ?
C8 C7 C12 107.1(3) . . ?
C12 C7 C9 107.8(2) . . ?
O1 C8 N1 126.5(3) . . ?
O1 C8 C7 125.8(3) . . ?
N1 C8 C7 107.6(3) . . ?
C7 C9 H9A 106.0 . . ?
C7 C9 H9B 113.8 . . ?
C7 C9 C20A 108.4(7) . . ?
C10 C9 C7 107.7(3) . . ?
C10 C9 H9A 106.0 . . ?
C10 C9 H9B 113.8 . . ?
C10 C9 C20A 97.9(7) . . ?
C20 C9 C7 115.8(3) . . ?
C20 C9 H9A 106.0 . . ?
C20 C9 C10 114.5(3) . . ?
C20A C9 H9B 113.8 . . ?
N3 C10 C9 118.1(3) . . ?
C11 C10 N3 122.1(6) . . ?
C11 C10 C9 119.8(6) . . ?
C11A C10 N3 109.2(12) . . ?
C11A C10 C9 132.2(13) . . ?
C7 C12 H12 109.5 . . ?
C7 C12 H12A 106.9 . . ?
N2 C12 C7 111.9(6) . . ?
N2 C12 H12 109.5 . . ?
N2 C12 C15 101.3(4) . . ?
C15 C12 C7 114.8(4) . . ?
C15 C12 H12 109.5 . . ?
N2A C12 C7 107.1(14) . . ?
N2A C12 H12A 106.9 . . ?
N2A C12 C15A 101.7(11) . . ?
C15A C12 C7 126.0(9) . . ?
C15A C12 H12A 106.9 . . ?
C23 C22 C25 118.1(4) . . ?
C23 C22 C21 122.3(4) . . ?
C23 C22 C21A 116.3(8) . . ?
C25 C22 C21 119.5(4) . . ?
C25 C22 C21A 113.3(8) . . ?
O4 C23 C22 122.4(5) . . ?
O4 C23 C24 113.3(4) . . ?
C22 C23 C24 124.2(4) . . ?
C23 C24 H24A 109.5 . . ?
C23 C24 H24B 109.5 . . ?
C23 C24 H24C 109.5 . . ?
H24A C24 H24B 109.5 . . ?
H24A C24 H24C 109.5 . . ?
H24B C24 H24C 109.5 . . ?
O5 C25 C22 122.8(4) . . ?
O5 C25 C26 116.7(4) . . ?
C22 C25 C26 120.4(4) . . ?
C25 C26 H26A 109.5 . . ?
C25 C26 H26B 109.5 . . ?
C25 C26 H26C 109.5 . . ?
H26A C26 H26B 109.5 . . ?
H26A C26 H26C 109.5 . . ?
H26B C26 H26C 109.5 . . ?
C11 N2 C12 113.3(9) . . ?
C11 N2 C13 133.8(9) . . ?
C13 N2 C12 113.0(6) . . ?
C10 C11 N2 130.7(11) . . ?
C10 C11 H11 114.7 . . ?
N2 C11 H11 114.7 . . ?
N2 C13 H13A 111.3 . . ?
N2 C13 H13B 111.3 . . ?
N2 C13 C14 102.3(6) . . ?
H13A C13 H13B 109.2 . . ?
C14 C13 H13A 111.3 . . ?
C14 C13 H13B 111.3 . . ?
C19 C14 C13 127.8(4) . . ?
C19 C14 C15 120.0 . . ?
C15 C14 C13 112.2(4) . . ?
C14 C19 H19 120.0 . . ?
C14 C19 C18 120.0 . . ?
C18 C19 H19 120.0 . . ?
C19 C18 H18 120.0 . . ?
C17 C18 C19 120.0 . . ?
C17 C18 H18 120.0 . . ?
C18 C17 H17 120.0 . . ?
C18 C17 C16 120.0 . . ?
C16 C17 H17 120.0 . . ?
C17 C16 H16 120.0 . . ?
C15 C16 C17 120.0 . . ?
C15 C16 H16 120.0 . . ?
C14 C15 C12 108.7(4) . . ?
C16 C15 C12 131.2(4) . . ?
C16 C15 C14 120.0 . . ?
C9 C20 H20 117.3 . . ?
C21 C20 C9 125.4(4) . . ?
C21 C20 H20 117.3 . . ?
C22 C21 H21 117.7 . . ?
C20 C21 C22 124.6(4) . . ?
C20 C21 H21 117.7 . . ?
C12 N2A C13A 113.7(13) . . ?
C11A N2A C12 136(3) . . ?
C11A N2A C13A 103.0(18) . . ?
C10 C11A H11A 128.6 . . ?
N2A C11A C10 102.9(19) . . ?
N2A C11A H11A 128.6 . . ?
N2A C13A H13C 111.6 . . ?
N2A C13A H13D 111.6 . . ?
N2A C13A C14A 100.9(11) . . ?
H13C C13A H13D 109.4 . . ?
C14A C13A H13C 111.6 . . ?
C14A C13A H13D 111.6 . . ?
C18A C19A H19A 120.0 . . ?
C18A C19A C14A 120.0 . . ?
C14A C19A H19A 120.0 . . ?
C19A C18A H18A 120.0 . . ?
C17A C18A C19A 120.0 . . ?
C17A C18A H18A 120.0 . . ?
C18A C17A H17A 120.0 . . ?
C18A C17A C16A 120.0 . . ?
C16A C17A H17A 120.0 . . ?
C17A C16A H16A 120.0 . . ?
C15A C16A C17A 120.0 . . ?
C15A C16A H16A 120.0 . . ?
C16A C15A C12 125.6(10) . . ?
C16A C15A C14A 120.0 . . ?
C14A C15A C12 114.2(10) . . ?
C19A C14A C13A 130.5(10) . . ?
C15A C14A C13A 109.4(10) . . ?
C15A C14A C19A 120.0 . . ?
C9 C20A H20A 123.1 . . ?
C21A C20A C9 113.7(18) . . ?
C21A C20A H20A 123.1 . . ?
C22 C21A H21A 126.3 . . ?
C20A C21A C22 107.3(18) . . ?
C20A C21A H21A 126.3 . . ?

loop_
_geom_bond_atom_site_label_1
_geom_bond_atom_site_label_2
_geom_bond_distance
_geom_bond_site_symmetry_2
_geom_bond_publ_flag
O1 C8 1.221(4) . ?
O2 N3 1.252(4) . ?
O3 N3 1.239(4) . ?
O4 H4 0.8200 . ?
O4 C23 1.309(5) . ?
O5 C25 1.258(5) . ?
N1 H1 0.8600 . ?
N1 C5 1.394(5) . ?
N1 C8 1.349(5) . ?
N3 C10 1.414(4) . ?
C1 H1A 0.9300 . ?
C1 C2 1.395(5) . ?
C1 C6 1.380(5) . ?
C2 H2 0.9300 . ?
C2 C3 1.362(7) . ?
C3 H3 0.9300 . ?
C3 C4 1.372(8) . ?
C4 H4A 0.9300 . ?
C4 C5 1.361(5) . ?
C5 C6 1.391(5) . ?
C6 C7 1.513(4) . ?
C7 C8 1.533(5) . ?
C7 C9 1.568(4) . ?
C7 C12 1.554(4) . ?
C9 H9A 0.9800 . ?
C9 H9B 0.9800 . ?
C9 C10 1.513(4) . ?
C9 C20 1.503(5) . ?
C9 C20A 1.73(2) . ?
C10 C11 1.317(9) . ?
C10 C11A 1.371(19) . ?
C12 H12 0.9800 . ?
C12 H12A 0.9800 . ?
C12 N2 1.474(9) . ?
C12 C15 1.518(6) . ?
C12 N2A 1.487(18) . ?
C12 C15A 1.489(12) . ?
C22 C23 1.384(6) . ?
C22 C25 1.425(6) . ?
C22 C21 1.493(6) . ?
C22 C21A 1.536(19) . ?
C23 C24 1.493(7) . ?
C24 H24A 0.9600 . ?
C24 H24B 0.9600 . ?
C24 H24C 0.9600 . ?
C25 C26 1.522(6) . ?
C26 H26A 0.9600 . ?
C26 H26B 0.9600 . ?
C26 H26C 0.9600 . ?
N2 C11 1.328(9) . ?
N2 C13 1.443(9) . ?
C11 H11 0.9300 . ?
C13 H13A 0.9700 . ?
C13 H13B 0.9700 . ?
C13 C14 1.469(8) . ?
C14 C19 1.3900 . ?
C14 C15 1.3900 . ?
C19 H19 0.9300 . ?
C19 C18 1.3900 . ?
C18 H18 0.9300 . ?
C18 C17 1.3900 . ?
C17 H17 0.9300 . ?
C17 C16 1.3900 . ?
C16 H16 0.9300 . ?
C16 C15 1.3900 . ?
C20 H20 0.9300 . ?
C20 C21 1.304(7) . ?
C21 H21 0.9300 . ?
N2A C11A 1.370(18) . ?
N2A C13A 1.520(18) . ?
C11A H11A 0.9300 . ?
C13A H13C 0.9700 . ?
C13A H13D 0.9700 . ?
C13A C14A 1.550(14) . ?
C19A H19A 0.9300 . ?
C19A C18A 1.3900 . ?
C19A C14A 1.3900 . ?
C18A H18A 0.9300 . ?
C18A C17A 1.3900 . ?
C17A H17A 0.9300 . ?
C17A C16A 1.3900 . ?
C16A H16A 0.9300 . ?
C16A C15A 1.3900 . ?
C15A C14A 1.3900 . ?
C20A H20A 0.9300 . ?
C20A C21A 1.30(3) . ?
C21A H21A 0.9300 . ?

loop_
_geom_hbond_atom_site_label_D
_geom_hbond_atom_site_label_H
_geom_hbond_atom_site_label_A
_geom_hbond_distance_DH
_geom_hbond_distance_HA
_geom_hbond_distance_DA
_geom_hbond_angle_DHA
_geom_hbond_site_symmetry_A
O4 H4 O5 0.82 1.76 2.486(5) 146.8 .
N1 H1 O2 0.86 2.28 3.039(4) 147.1 4_576
N1 H1 O4 0.86 2.78 3.450(5) 135.5 3_666

loop_
_geom_torsion_atom_site_label_1
_geom_torsion_atom_site_label_2
_geom_torsion_atom_site_label_3
_geom_torsion_atom_site_label_4
_geom_torsion
_geom_torsion_site_symmetry_1
_geom_torsion_site_symmetry_2
_geom_torsion_site_symmetry_3
_geom_torsion_site_symmetry_4
_geom_torsion_publ_flag
O2 N3 C10 C9 -177.9(3) . . . . ?
O2 N3 C10 C11 2.0(9) . . . . ?
O2 N3 C10 C11A 9.2(18) . . . . ?
O3 N3 C10 C9 2.5(4) . . . . ?
O3 N3 C10 C11 -177.7(8) . . . . ?
O3 N3 C10 C11A -170.5(18) . . . . ?
N1 C5 C6 C1 176.6(3) . . . . ?
N1 C5 C6 C7 0.5(4) . . . . ?
N3 C10 C11 N2 173.3(15) . . . . ?
N3 C10 C11A N2A -169(3) . . . . ?
C1 C2 C3 C4 -1.1(8) . . . . ?
C1 C6 C7 C8 -175.5(3) . . . . ?
C1 C6 C7 C9 -54.7(5) . . . . ?
C1 C6 C7 C12 68.8(5) . . . . ?
C2 C1 C6 C5 0.2(5) . . . . ?
C2 C1 C6 C7 175.3(4) . . . . ?
C2 C3 C4 C5 0.3(8) . . . . ?
C3 C4 C5 N1 -176.4(4) . . . . ?
C3 C4 C5 C6 0.8(7) . . . . ?
C4 C5 C6 C1 -1.0(6) . . . . ?
C4 C5 C6 C7 -177.2(4) . . . . ?
C5 N1 C8 O1 176.3(3) . . . . ?
C5 N1 C8 C7 0.7(4) . . . . ?
C5 C6 C7 C8 -0.1(3) . . . . ?
C5 C6 C7 C9 120.8(3) . . . . ?
C5 C6 C7 C12 -115.8(3) . . . . ?
C6 C1 C2 C3 0.8(6) . . . . ?
C6 C7 C8 O1 -176.0(3) . . . . ?
C6 C7 C8 N1 -0.3(3) . . . . ?
C6 C7 C9 C10 76.3(3) . . . . ?
C6 C7 C9 C20 -154.0(3) . . . . ?
C6 C7 C9 C20A -178.8(8) . . . . ?
C6 C7 C12 N2 -65.9(6) . . . . ?
C6 C7 C12 C15 48.9(5) . . . . ?
C6 C7 C12 N2A -78.9(13) . . . . ?
C6 C7 C12 C15A 40.2(11) . . . . ?
C7 C9 C10 N3 -153.1(3) . . . . ?
C7 C9 C10 C11 27.1(8) . . . . ?
C7 C9 C10 C11A 18(2) . . . . ?
C7 C9 C20 C21 -115.5(5) . . . . ?
C7 C9 C20A C21A 133.7(15) . . . . ?
C7 C12 N2 C11 -39.0(16) . . . . ?
C7 C12 N2 C13 139.1(11) . . . . ?
C7 C12 C15 C14 -130.8(4) . . . . ?
C7 C12 C15 C16 53.5(8) . . . . ?
C7 C12 N2A C11A -7(5) . . . . ?
C7 C12 N2A C13A 135(3) . . . . ?
C7 C12 C15A C16A 53.7(19) . . . . ?
C7 C12 C15A C14A -120.6(10) . . . . ?
C8 N1 C5 C4 176.7(4) . . . . ?
C8 N1 C5 C6 -0.8(4) . . . . ?
C8 C7 C9 C10 -169.0(3) . . . . ?
C8 C7 C9 C20 -39.3(4) . . . . ?
C8 C7 C9 C20A -64.1(8) . . . . ?
C8 C7 C12 N2 -178.8(6) . . . . ?
C8 C7 C12 C15 -64.0(5) . . . . ?
C8 C7 C12 N2A 168.2(13) . . . . ?
C8 C7 C12 C15A -72.6(11) . . . . ?
C9 C7 C8 O1 63.5(4) . . . . ?
C9 C7 C8 N1 -120.8(3) . . . . ?
C9 C7 C12 N2 59.7(6) . . . . ?
C9 C7 C12 C15 174.5(4) . . . . ?
C9 C7 C12 N2A 46.8(13) . . . . ?
C9 C7 C12 C15A 165.9(11) . . . . ?
C9 C10 C11 N2 -7(2) . . . . ?
C9 C10 C11A N2A 19(4) . . . . ?
C9 C20 C21 C22 -175.6(4) . . . . ?
C9 C20A C21A C22 165.4(11) . . . . ?
C10 C9 C20 C21 10.8(6) . . . . ?
C10 C9 C20A C21A -114.6(16) . . . . ?
C12 C7 C8 O1 -54.8(4) . . . . ?
C12 C7 C8 N1 120.8(3) . . . . ?
C12 C7 C9 C10 -51.1(3) . . . . ?
C12 C7 C9 C20 78.6(4) . . . . ?
C12 C7 C9 C20A 53.9(8) . . . . ?
C12 N2 C11 C10 12(3) . . . . ?
C12 N2 C13 C14 -15.9(16) . . . . ?
C12 N2A C11A C10 -26(6) . . . . ?
C12 N2A C13A C14A -3(4) . . . . ?
C12 C15A C14A C13A -3.0(19) . . . . ?
C12 C15A C14A C19A 174.7(18) . . . . ?
C23 C22 C25 O5 -5.0(7) . . . . ?
C23 C22 C25 C26 175.1(4) . . . . ?
C23 C22 C21 C20 -71.2(7) . . . . ?
C23 C22 C21A C20A 82.2(16) . . . . ?
C25 C22 C23 O4 2.6(7) . . . . ?
C25 C22 C23 C24 -178.7(5) . . . . ?
C25 C22 C21 C20 112.1(6) . . . . ?
C25 C22 C21A C20A -136.0(13) . . . . ?
N2 C12 C15 C14 -9.9(8) . . . . ?
N2 C12 C15 C16 174.3(9) . . . . ?
N2 C13 C14 C19 -174.2(9) . . . . ?
N2 C13 C14 C15 8.8(12) . . . . ?
C11 N2 C13 C14 161.7(19) . . . . ?
C13 N2 C11 C10 -165.3(14) . . . . ?
C13 C14 C19 C18 -176.7(11) . . . . ?
C13 C14 C15 C12 0.9(7) . . . . ?
C13 C14 C15 C16 177.2(9) . . . . ?
C14 C19 C18 C17 0.0 . . . . ?
C19 C14 C15 C12 -176.3(7) . . . . ?
C19 C14 C15 C16 0.0 . . . . ?
C19 C18 C17 C16 0.0 . . . . ?
C18 C17 C16 C15 0.0 . . . . ?
C17 C16 C15 C12 175.4(9) . . . . ?
C17 C16 C15 C14 0.0 . . . . ?
C15 C12 N2 C11 -161.8(13) . . . . ?
C15 C12 N2 C13 16.3(14) . . . . ?
C15 C14 C19 C18 0.0 . . . . ?
C20 C9 C10 N3 76.5(4) . . . . ?
C20 C9 C10 C11 -103.3(8) . . . . ?
C21 C22 C23 O4 -174.2(4) . . . . ?
C21 C22 C23 C24 4.5(8) . . . . ?
C21 C22 C25 O5 171.9(4) . . . . ?
C21 C22 C25 C26 -8.0(6) . . . . ?
N2A C12 C15A C16A 175(2) . . . . ?
N2A C12 C15A C14A 1(2) . . . . ?
N2A C13A C14A C19A -174(2) . . . . ?
N2A C13A C14A C15A 4(3) . . . . ?
C11A N2A C13A C14A 151(3) . . . . ?
C13A N2A C11A C10 -171(3) . . . . ?
C19A C18A C17A C16A 0.0 . . . . ?
C18A C19A C14A C13A 177(3) . . . . ?
C18A C19A C14A C15A 0.0 . . . . ?
C18A C17A C16A C15A 0.0 . . . . ?
C17A C16A C15A C12 -174(2) . . . . ?
C17A C16A C15A C14A 0.0 . . . . ?
C16A C15A C14A C13A -178(2) . . . . ?
C16A C15A C14A C19A 0.0 . . . . ?
C15A C12 N2A C11A -141(4) . . . . ?
C15A C12 N2A C13A 2(4) . . . . ?
C14A C19A C18A C17A 0.0 . . . . ?
C20A C9 C10 N3 94.6(8) . . . . ?
C20A C9 C10 C11A -94(2) . . . . ?
C21A C22 C23 O4 142.5(9) . . . . ?
C21A C22 C23 C24 -38.8(11) . . . . ?
C21A C22 C25 O5 -146.0(9) . . . . ?
C21A C22 C25 C26 34.1(10) . . . . ?
